data_7204387
loop_
_publ_author_name
'Uruichi, M.'
'Yakushi, K.'
'Shirahata, T.'
'Takahashi, K.'
'Mori, T.'
'Nakamura, T.'

_publ_section_title
;
 Structural phase transition in quasi-one-dimensional conductors
 (BDTFP)2X(PhCl)0.5 (X = PF6 and AsF6) [BDTFP =
 5,7-bis(1,3-dithiol-2-ylidene)-5,7-dihydrofuro[3,4-b]pyrazine; PhCl =
 chlorobenzene]
;
_journal_issue 9
_journal_name_full 'Journal of Materials Chemistry'
_journal_page_first 2696
_journal_paper_doi 10.1039/b202259c
_journal_volume 12
_journal_year 2002
_chemical_formula_moiety '4(C12 H6 N2 O S4), C6 H5 Cl, 2(As F6)'
_chemical_formula_sum 'C54 H29 As2 Cl F12 N8 O4 S16'
_chemical_formula_weight 1780.11
_space_group_IT_number 2
_symmetry_cell_setting triclinic
_symmetry_Int_Tables_number 2
_symmetry_space_group_name_Hall '-P 1'
_symmetry_space_group_name_H-M 'P -1'
_audit_creation_date 'Fri Jan 27 15:19:02 2001'
_audit_creation_method 'from TEXRAY.INF file'
_cell_angle_alpha 100.22(2)
_cell_angle_beta 98.09(2)
_cell_angle_gamma 100.55(2)
_cell_formula_units_Z 1
_cell_length_a 15.252(4)
_cell_length_b 16.083(5)
_cell_length_c 6.8902(9)
_cell_measurement_reflns_used 80
_cell_measurement_temperature 100.0
_cell_measurement_theta_max 25.6
_cell_volume 1608.8(7)
_computing_cell_refinement PROCESS
_computing_data_collection PROCESS
_computing_data_reduction 'teXsan Ver. 1.11'
_computing_publication_material 'teXsan Ver. 1.11'
_computing_structure_refinement 'teXsan Ver. 1.10'
_computing_structure_solution SIR92
_diffrn_detector_area_resol_mean 10.00
_diffrn_measured_fraction_theta_full 0.8973
_diffrn_measured_fraction_theta_max 0.8973
_diffrn_measurement_device_type 'Rigaku RAXIS-IV Imaging Plate'
_diffrn_measurement_method \w
_diffrn_radiation_type 'Mo K\a'
_diffrn_radiation_wavelength 0.7107
_diffrn_reflns_av_R_equivalents 0.060
_diffrn_reflns_limit_h_max 18
_diffrn_reflns_limit_h_min 0
_diffrn_reflns_limit_k_max 19
_diffrn_reflns_limit_k_min -19
_diffrn_reflns_limit_l_max 7
_diffrn_reflns_limit_l_min -8
_diffrn_reflns_number 5459
_diffrn_reflns_theta_full 25.67
_diffrn_reflns_theta_max 25.67
_exptl_absorpt_coefficient_mu 1.689
_exptl_absorpt_correction_type none
_exptl_crystal_colour black
_exptl_crystal_density_diffrn 1.837
_exptl_crystal_density_method 'not measured'
_exptl_crystal_description needle
_exptl_crystal_F_000 888.00
_exptl_crystal_size_max 0.500
_exptl_crystal_size_mid 0.100
_exptl_crystal_size_min 0.050
_refine_diff_density_max 0.77
_refine_diff_density_min -1.05
_refine_ls_extinction_coef 0.056(2)
_refine_ls_extinction_method 'Zachariasen(1967) type 2 Gaussian isotropic'
_refine_ls_goodness_of_fit_ref 1.725
_refine_ls_hydrogen_treatment calc
_refine_ls_number_parameters 470
_refine_ls_number_reflns 4925
_refine_ls_R_factor_gt 0.0648
_refine_ls_shift/su_max 1.3176
_refine_ls_structure_factor_coef F
_refine_ls_weighting_details 'w = 1/[\s^2^(Fo) + 0.00123|Fo|^2^]'
_refine_ls_weighting_scheme calc
_refine_ls_wR_factor_ref 0.0870
_reflns_number_gt 4925
_reflns_number_total 1826
_reflns_threshold_expression F^2^>3.0\s(F^2^)
_cod_data_source_file b202259c.txt
_cod_data_source_block b2alt
_cod_original_sg_symbol_Hall '-P 1         '
_cod_original_sg_symbol_H-M 'P -1         '
_cod_original_formula_sum 'C54 H29 As2 Cl F12 N8 O4 S16 '
_cod_database_code 7204387

loop_
_symmetry_equiv_pos_as_xyz
x,y,z
-x,-y,-z

loop_
_atom_site_label
_atom_site_type_symbol
_atom_site_fract_x
_atom_site_fract_y
_atom_site_fract_z
_atom_site_U_iso_or_equiv
_atom_site_adp_type
_atom_site_occupancy
_atom_site_calc_flag
_atom_site_refinement_flags
_atom_site_disorder_assembly
_atom_site_disorder_group
As(1) As 0.18308(3) 0.69374(2) 0.47707(6) 0.0252(1) Uani 1.00 d . . .
Cl(1) Cl -0.0066(2) -0.1202(2) 0.1783(4) 0.0595(7) Uani 0.50 d P . .
S(1) S 0.10465(7) 0.25659(6) 0.2549(1) 0.0232(2) Uani 1.00 d . . .
S(2) S 0.24463(7) 0.41370(6) 0.2935(1) 0.0213(2) Uani 1.00 d . . .
S(3) S 0.20792(7) -0.03164(6) 0.1040(1) 0.0229(2) Uani 1.00 d . . .
S(4) S 0.40523(7) -0.01495(6) 0.1338(1) 0.0217(2) Uani 1.00 d . . .
S(5) S 0.11299(7) 0.34596(6) 0.7923(1) 0.0209(2) Uani 1.00 d . . .
S(6) S 0.25165(7) 0.50136(6) 0.8244(1) 0.0222(2) Uani 1.00 d . . .
S(7) S 0.22310(7) 0.06015(6) 0.6380(1) 0.0206(2) Uani 1.00 d . . .
S(8) S 0.41912(7) 0.07824(6) 0.6615(1) 0.0208(2) Uani 1.00 d . . .
F(1) F 0.2730(2) 0.7734(2) 0.4750(4) 0.0394(7) Uani 1.00 d . . .
F(2) F 0.1330(2) 0.6987(2) 0.2418(4) 0.0553(9) Uani 1.00 d . . .
F(3) F 0.1268(2) 0.7681(2) 0.5823(5) 0.0480(8) Uani 1.00 d . . .
F(4) F 0.0928(2) 0.6127(1) 0.4813(3) 0.0310(6) Uani 1.00 d . . .
F(5) F 0.2308(2) 0.6861(2) 0.7138(4) 0.0404(7) Uani 1.00 d . . .
F(6) F 0.2392(2) 0.6178(2) 0.3769(5) 0.0492(8) Uani 1.00 d . . .
O(1) O 0.2488(2) 0.1606(2) 0.1837(4) 0.0194(6) Uani 1.00 d . . .
O(2) O 0.2612(2) 0.2514(2) 0.7222(4) 0.0184(6) Uani 1.00 d . . .
N(1) N 0.4297(2) 0.3466(2) 0.2489(4) 0.0228(8) Uani 1.00 d . . .
N(2) N 0.4899(2) 0.1857(2) 0.1990(4) 0.0224(8) Uani 1.00 d . . .
N(3) N 0.4361(2) 0.4398(2) 0.7724(4) 0.0212(7) Uani 1.00 d . . .
N(4) N 0.5002(2) 0.2805(2) 0.7169(4) 0.0222(8) Uani 1.00 d . . .
C(1) C 0.0717(3) 0.3553(3) 0.3023(5) 0.0257(9) Uani 1.00 d . . .
C(2) C 0.1348(3) 0.4260(2) 0.3195(5) 0.0241(9) Uani 1.00 d . . .
C(3) C 0.2170(3) 0.3012(2) 0.2516(5) 0.0209(9) Uani 1.00 d . . .
C(4) C 0.2786(3) 0.2502(2) 0.2200(5) 0.0187(8) Uani 1.00 d . . .
C(5) C 0.3740(3) 0.2700(2) 0.2236(5) 0.0194(8) Uani 1.00 d . . .
C(6) C 0.4035(3) 0.1913(2) 0.1996(5) 0.0193(8) Uani 1.00 d . . .
C(7) C 0.3246(2) 0.1230(2) 0.1727(5) 0.0188(8) Uani 1.00 d . . .
C(8) C 0.3138(2) 0.0366(2) 0.1407(5) 0.0187(8) Uani 1.00 d . . .
C(9) C 0.5163(3) 0.3403(2) 0.2485(5) 0.0248(9) Uani 1.00 d . . .
C(10) C 0.5459(3) 0.2629(3) 0.2242(5) 0.0244(9) Uani 1.00 d . . .
C(11) C 0.2499(3) -0.1255(2) 0.0834(6) 0.0281(10) Uani 1.00 d . . .
C(12) C 0.3389(3) -0.1175(2) 0.0990(6) 0.029(1) Uani 1.00 d . . .
C(13) C 0.0805(3) 0.4445(2) 0.8425(5) 0.0234(9) Uani 1.00 d . . .
C(14) C 0.1442(3) 0.5153(2) 0.8591(5) 0.0247(9) Uani 1.00 d . . .
C(15) C 0.2241(3) 0.3903(2) 0.7852(5) 0.0202(8) Uani 1.00 d . . .
C(16) C 0.2880(3) 0.3402(2) 0.7514(5) 0.0193(8) Uani 1.00 d . . .
C(17) C 0.3816(3) 0.3620(2) 0.7499(5) 0.0193(8) Uani 1.00 d . . .
C(18) C 0.4134(3) 0.2842(2) 0.7225(5) 0.0182(8) Uani 1.00 d . . .
C(19) C 0.3374(3) 0.2160(2) 0.7031(5) 0.0191(8) Uani 1.00 d . . .
C(20) C 0.3276(3) 0.1281(2) 0.6698(5) 0.0186(8) Uani 1.00 d . . .
C(21) C 0.5215(3) 0.4356(3) 0.7629(5) 0.0266(10) Uani 1.00 d . . .
C(22) C 0.5533(3) 0.3576(3) 0.7353(6) 0.0248(9) Uani 1.00 d . . .
C(23) C 0.2652(3) -0.0336(2) 0.6127(5) 0.0216(9) Uani 1.00 d . . .
C(24) C 0.3544(3) -0.0251(2) 0.6246(5) 0.0235(9) Uani 1.00 d . . .
C(25) C 0.0023(6) -0.0421(6) 0.392(1) 0.034(2) Uani 0.50 d P . .
C(26) C -0.0091(10) 0.0495(9) 0.390(2) 0.063(4) Uani 0.50 d P . .
C(27) C -0.0026(6) 0.1020(6) 0.548(1) 0.038(2) Uani 0.50 d P . .
C(28) C 0.0066(7) 0.0839(8) 0.730(1) 0.045(3) Uani 0.50 d P . .
C(29) C 0.0172(7) -0.0002(8) 0.751(1) 0.048(3) Uani 0.50 d P . .
C(30) C 0.0108(9) -0.0502(9) 0.606(2) 0.060(3) Uani 0.50 d P . .
H(1) H 0.0104 0.3578 0.3152 0.0251 Uiso 1.00 calc . . .
H(2) H 0.1205 0.4821 0.3492 0.0221 Uiso 1.00 calc . . .
H(3) H 0.5624 0.3928 0.2742 0.0221 Uiso 1.00 calc . . .
H(4) H 0.6095 0.2651 0.2214 0.0230 Uiso 1.00 calc . . .
H(5) H 0.2096 -0.1804 0.0621 0.0268 Uiso 1.00 calc . . .
H(6) H 0.3656 -0.1674 0.0899 0.0246 Uiso 1.00 calc . . .
H(7) H 0.0196 0.4477 0.8643 0.0215 Uiso 1.00 calc . . .
H(8) H 0.1327 0.5728 0.8884 0.0240 Uiso 1.00 calc . . .
H(9) H 0.5638 0.4902 0.7770 0.0239 Uiso 1.00 calc . . .
H(10) H 0.6171 0.3608 0.7290 0.0244 Uiso 1.00 calc . . .
H(11) H 0.2253 -0.0896 0.5912 0.0181 Uiso 1.00 calc . . .
H(12) H 0.3823 -0.0745 0.6129 0.0233 Uiso 1.00 calc . . .
H(13) H -0.0182 0.0656 0.2610 0.1266 Uiso 0.50 calc P . .
H(14) H -0.0146 0.1606 0.5351 0.0452 Uiso 0.50 calc P . .
H(15) H 0.0046 0.1229 0.8361 0.0533 Uiso 0.50 calc P . .
H(16) H 0.0298 -0.0116 0.8908 0.0450 Uiso 0.50 calc P . .
H(17) H 0.0060 -0.1067 0.6326 0.1266 Uiso 0.50 calc P . .

loop_
_atom_site_aniso_label
_atom_site_aniso_U_11
_atom_site_aniso_U_22
_atom_site_aniso_U_33
_atom_site_aniso_U_12
_atom_site_aniso_U_13
_atom_site_aniso_U_23
As(1) 0.0237(2) 0.0160(2) 0.0369(2) 0.0056(2) 0.0076(2) 0.0048(2)
Cl(1) 0.057(2) 0.035(1) 0.071(2) -0.017(1) 0.033(1) -0.018(1)
S(1) 0.0242(5) 0.0198(4) 0.0290(4) 0.0084(4) 0.0090(4) 0.0068(3)
S(2) 0.0281(5) 0.0158(4) 0.0214(4) 0.0073(3) 0.0066(4) 0.0035(3)
S(3) 0.0239(5) 0.0192(4) 0.0250(4) 0.0029(4) 0.0047(4) 0.0043(3)
S(4) 0.0254(5) 0.0181(4) 0.0242(4) 0.0101(3) 0.0070(3) 0.0034(3)
S(5) 0.0236(5) 0.0189(4) 0.0211(4) 0.0064(3) 0.0064(3) 0.0033(3)
S(6) 0.0287(5) 0.0144(4) 0.0250(4) 0.0068(3) 0.0078(4) 0.0033(3)
S(7) 0.0224(5) 0.0155(4) 0.0238(4) 0.0037(3) 0.0046(3) 0.0034(3)
S(8) 0.0234(5) 0.0164(4) 0.0238(4) 0.0078(3) 0.0051(3) 0.0033(3)
F(1) 0.036(1) 0.022(1) 0.061(2) 0.001(1) 0.011(1) 0.015(1)
F(2) 0.056(2) 0.059(2) 0.045(1) -0.002(2) -0.003(1) 0.021(1)
F(3) 0.040(2) 0.021(1) 0.084(2) 0.015(1) 0.017(1) 0.000(1)
F(4) 0.024(1) 0.021(1) 0.047(1) 0.0055(9) 0.013(1) -0.0006(10)
F(5) 0.032(1) 0.041(1) 0.046(1) -0.002(1) 0.000(1) 0.019(1)
F(6) 0.038(1) 0.026(1) 0.090(2) 0.008(1) 0.040(1) 0.005(1)
O(1) 0.019(1) 0.015(1) 0.025(1) 0.0071(10) 0.0044(10) 0.0040(9)
O(2) 0.017(1) 0.013(1) 0.026(1) 0.0033(9) 0.0060(10) 0.0032(9)
N(1) 0.028(2) 0.019(1) 0.021(1) 0.003(1) 0.007(1) 0.004(1)
N(2) 0.021(2) 0.023(2) 0.022(1) 0.006(1) 0.004(1) 0.000(1)
N(3) 0.023(2) 0.016(1) 0.024(1) 0.002(1) 0.006(1) 0.003(1)
N(4) 0.025(2) 0.021(1) 0.018(1) 0.004(1) 0.003(1) 0.000(1)
C(1) 0.033(2) 0.029(2) 0.024(2) 0.021(2) 0.013(1) 0.006(1)
C(2) 0.033(2) 0.024(2) 0.019(2) 0.016(2) 0.008(1) 0.004(1)
C(3) 0.024(2) 0.022(2) 0.019(2) 0.009(1) 0.006(1) 0.007(1)
C(4) 0.022(2) 0.013(2) 0.021(2) 0.006(1) 0.005(1) 0.002(1)
C(5) 0.027(2) 0.020(2) 0.013(1) 0.008(1) 0.006(1) 0.002(1)
C(6) 0.028(2) 0.018(2) 0.011(1) 0.007(1) 0.002(1) 0.002(1)
C(7) 0.017(2) 0.017(2) 0.023(2) 0.006(1) 0.005(1) 0.002(1)
C(8) 0.020(2) 0.020(2) 0.018(2) 0.007(1) 0.006(1) 0.003(1)
C(9) 0.029(2) 0.023(2) 0.018(2) -0.003(2) 0.002(2) 0.003(1)
C(10) 0.024(2) 0.026(2) 0.022(2) 0.005(2) 0.005(1) 0.003(1)
C(11) 0.039(2) 0.017(2) 0.029(2) 0.006(2) 0.010(2) 0.002(1)
C(12) 0.036(2) 0.015(2) 0.036(2) 0.008(2) 0.008(2) 0.002(1)
C(13) 0.027(2) 0.025(2) 0.022(2) 0.013(2) 0.007(1) 0.005(1)
C(14) 0.034(2) 0.027(2) 0.018(2) 0.019(2) 0.007(1) 0.006(1)
C(15) 0.025(2) 0.017(2) 0.021(2) 0.007(1) 0.005(1) 0.003(1)
C(16) 0.024(2) 0.015(2) 0.018(2) 0.005(1) 0.005(1) 0.001(1)
C(17) 0.024(2) 0.015(2) 0.020(2) 0.005(1) 0.006(1) 0.004(1)
C(18) 0.028(2) 0.015(2) 0.012(1) 0.007(1) 0.006(1) 0.000(1)
C(19) 0.020(2) 0.019(2) 0.021(2) 0.008(1) 0.006(1) 0.005(1)
C(20) 0.023(2) 0.014(2) 0.018(2) 0.003(1) 0.002(1) 0.004(1)
C(21) 0.032(2) 0.022(2) 0.023(2) -0.002(2) 0.007(2) 0.002(1)
C(22) 0.019(2) 0.026(2) 0.027(2) -0.001(2) 0.004(1) 0.004(1)
C(23) 0.033(2) 0.011(2) 0.022(2) 0.005(1) 0.007(1) 0.003(1)
C(24) 0.033(2) 0.015(2) 0.024(2) 0.010(1) 0.008(2) 0.003(1)
C(25) 0.020(4) 0.025(4) 0.056(5) -0.005(3) 0.012(4) 0.014(4)
C(26) 0.028(7) 0.074(7) 0.094(8) -0.007(6) -0.010(6) 0.070(5)
C(27) 0.027(5) 0.038(5) 0.050(5) 0.005(4) 0.007(4) 0.014(4)
C(28) 0.037(6) 0.062(7) 0.029(4) -0.001(5) 0.015(4) -0.005(4)
C(29) 0.029(5) 0.081(8) 0.038(5) 0.011(5) 0.011(4) 0.018(5)
C(30) 0.025(7) 0.076(7) 0.085(7) -0.011(6) -0.006(6) 0.068(5)

loop_
_atom_type_symbol
_atom_type_description
_atom_type_scat_dispersion_real
_atom_type_scat_dispersion_imag
_atom_type_scat_source
C C 0.003 0.002
;International Tables for Crystallography
(1992, Vol. C, Tables 4.2.6.8 and 6.1.1.1)
;
H H 0.000 0.000
;International Tables for Crystallography
(1992, Vol. C, Table 6.1.1.2)
;
O O 0.011 0.006
;International Tables for Crystallography
(1992, Vol. C, Tables 4.2.6.8 and 6.1.1.1)
;
N N 0.006 0.003
;International Tables for Crystallography
(1992, Vol. C, Tables 4.2.6.8 and 6.1.1.1)
;
S S 0.125 0.123
;International Tables for Crystallography
(1992, Vol. C, Tables 4.2.6.8 and 6.1.1.1)
;
As As 0.050 2.006
;International Tables for Crystallography
(1992, Vol. C, Tables 4.2.6.8 and 6.1.1.1)
;
F F 0.017 0.010
;International Tables for Crystallography
(1992, Vol. C, Tables 4.2.6.8 and 6.1.1.1)
;
Cl Cl 0.148 0.159
;International Tables for Crystallography
(1992, Vol. C, Tables 4.2.6.8 and 6.1.1.1)
;

loop_
_geom_angle_atom_site_label_1
_geom_angle_atom_site_label_2
_geom_angle_atom_site_label_3
_geom_angle
_geom_angle_site_symmetry_1
_geom_angle_site_symmetry_2
_geom_angle_site_symmetry_3
_geom_angle_publ_flag
F(1) As(1) F(2) 91.6(1) . . . yes
F(1) As(1) F(3) 91.1(1) . . . yes
F(1) As(1) F(4) 179.3(1) . . . yes
F(1) As(1) F(5) 90.1(1) . . . yes
F(1) As(1) F(6) 89.8(1) . . . yes
F(2) As(1) F(3) 90.6(2) . . . yes
F(2) As(1) F(4) 89.0(1) . . . yes
F(2) As(1) F(5) 178.3(1) . . . yes
F(2) As(1) F(6) 90.7(2) . . . yes
F(3) As(1) F(4) 89.1(1) . . . yes
F(3) As(1) F(5) 89.5(1) . . . yes
F(3) As(1) F(6) 178.5(1) . . . yes
F(4) As(1) F(5) 89.3(1) . . . yes
F(4) As(1) F(6) 90.0(1) . . . yes
F(5) As(1) F(6) 89.2(1) . . . yes
C(1) S(1) C(3) 95.2(2) . . . yes
C(2) S(2) C(3) 94.4(2) . . . yes
C(8) S(3) C(11) 94.5(2) . . . yes
C(8) S(4) C(12) 94.3(2) . . . yes
C(13) S(5) C(15) 95.2(2) . . . yes
C(14) S(6) C(15) 94.9(2) . . . yes
C(20) S(7) C(23) 94.6(2) . . . yes
C(20) S(8) C(24) 94.6(2) . . . yes
C(4) O(1) C(7) 108.1(3) . . . yes
C(16) O(2) C(19) 108.0(3) . . . yes
C(5) N(1) C(9) 112.7(3) . . . yes
C(6) N(2) C(10) 113.0(3) . . . yes
C(17) N(3) C(21) 113.0(3) . . . yes
C(18) N(4) C(22) 113.0(3) . . . yes
S(1) C(1) C(2) 117.1(3) . . . yes
S(2) C(2) C(1) 117.9(3) . . . yes
S(1) C(3) S(2) 115.3(2) . . . yes
S(1) C(3) C(4) 121.3(3) . . . yes
S(2) C(3) C(4) 123.3(3) . . . yes
O(1) C(4) C(3) 118.6(3) . . . yes
O(1) C(4) C(5) 108.9(3) . . . yes
C(3) C(4) C(5) 132.5(3) . . . yes
N(1) C(5) C(4) 129.3(3) . . . yes
N(1) C(5) C(6) 123.2(4) . . . yes
C(4) C(5) C(6) 107.5(3) . . . yes
N(2) C(6) C(5) 123.8(3) . . . yes
N(2) C(6) C(7) 129.0(3) . . . yes
C(5) C(6) C(7) 107.2(3) . . . yes
O(1) C(7) C(6) 108.2(3) . . . yes
O(1) C(7) C(8) 119.7(3) . . . yes
C(6) C(7) C(8) 132.1(4) . . . yes
S(3) C(8) S(4) 115.4(2) . . . yes
S(3) C(8) C(7) 122.2(3) . . . yes
S(4) C(8) C(7) 122.4(3) . . . yes
N(1) C(9) C(10) 124.5(3) . . . yes
N(2) C(10) C(9) 123.0(4) . . . yes
S(3) C(11) C(12) 117.7(3) . . . yes
S(4) C(12) C(11) 118.1(3) . . . yes
S(5) C(13) C(14) 116.8(3) . . . yes
S(6) C(14) C(13) 117.4(3) . . . yes
S(5) C(15) S(6) 115.7(2) . . . yes
S(5) C(15) C(16) 122.6(3) . . . yes
S(6) C(15) C(16) 121.7(3) . . . yes
O(2) C(16) C(15) 118.6(3) . . . yes
O(2) C(16) C(17) 109.0(3) . . . yes
C(15) C(16) C(17) 132.4(3) . . . yes
N(3) C(17) C(16) 129.7(3) . . . yes
N(3) C(17) C(18) 122.7(4) . . . yes
C(16) C(17) C(18) 107.5(3) . . . yes
N(4) C(18) C(17) 123.9(3) . . . yes
N(4) C(18) C(19) 129.2(3) . . . yes
C(17) C(18) C(19) 106.8(3) . . . yes
O(2) C(19) C(18) 108.6(3) . . . yes
O(2) C(19) C(20) 118.9(3) . . . yes
C(18) C(19) C(20) 132.4(4) . . . yes
S(7) C(20) S(8) 115.8(2) . . . yes
S(7) C(20) C(19) 121.7(3) . . . yes
S(8) C(20) C(19) 122.5(3) . . . yes
N(3) C(21) C(22) 124.2(3) . . . yes
N(4) C(22) C(21) 123.1(4) . . . yes
S(7) C(23) C(24) 117.5(3) . . . yes
S(8) C(24) C(23) 117.5(3) . . . yes
Cl(1) C(25) C(26) 123.9(8) . . . yes
Cl(1) C(25) C(30) 129.7(8) . . . yes
C(26) C(25) C(30) 106.0(10) . . . yes
C(25) C(26) C(27) 120(1) . . . yes
C(26) C(27) C(28) 125(1) . . . yes
C(27) C(28) C(29) 118.9(10) . . . yes
C(28) C(29) C(30) 116(1) . . . yes
C(25) C(30) C(29) 131(1) . . . yes

loop_
_geom_bond_atom_site_label_1
_geom_bond_atom_site_label_2
_geom_bond_distance
_geom_bond_site_symmetry_1
_geom_bond_site_symmetry_2
_geom_bond_publ_flag
As(1) F(1) 1.700(3) . . yes
As(1) F(2) 1.713(3) . . yes
As(1) F(3) 1.713(3) . . yes
As(1) F(4) 1.721(2) . . yes
As(1) F(5) 1.724(3) . . yes
As(1) F(6) 1.718(3) . . yes
Cl(1) C(25) 1.729(10) . . yes
S(1) C(1) 1.741(4) . . yes
S(1) C(3) 1.737(4) . . yes
S(2) C(2) 1.753(4) . . yes
S(2) C(3) 1.742(4) . . yes
S(3) C(8) 1.736(4) . . yes
S(3) C(11) 1.735(4) . . yes
S(4) C(8) 1.750(4) . . yes
S(4) C(12) 1.726(4) . . yes
S(5) C(13) 1.737(4) . . yes
S(5) C(15) 1.724(4) . . yes
S(6) C(14) 1.737(4) . . yes
S(6) C(15) 1.721(4) . . yes
S(7) C(20) 1.722(4) . . yes
S(7) C(23) 1.734(4) . . yes
S(8) C(20) 1.735(4) . . yes
S(8) C(24) 1.726(4) . . yes
O(1) C(4) 1.395(4) . . yes
O(1) C(7) 1.406(4) . . yes
O(2) C(16) 1.381(4) . . yes
O(2) C(19) 1.398(5) . . yes
N(1) C(5) 1.330(5) . . yes
N(1) C(9) 1.343(6) . . yes
N(2) C(6) 1.337(5) . . yes
N(2) C(10) 1.340(5) . . yes
N(3) C(17) 1.340(4) . . yes
N(3) C(21) 1.327(6) . . yes
N(4) C(18) 1.342(5) . . yes
N(4) C(22) 1.326(5) . . yes
C(1) C(2) 1.324(6) . . yes
C(3) C(4) 1.372(5) . . yes
C(4) C(5) 1.427(6) . . yes
C(5) C(6) 1.409(5) . . yes
C(6) C(7) 1.439(5) . . yes
C(7) C(8) 1.343(5) . . yes
C(9) C(10) 1.390(6) . . yes
C(11) C(12) 1.328(6) . . yes
C(13) C(14) 1.332(6) . . yes
C(15) C(16) 1.392(5) . . yes
C(16) C(17) 1.408(6) . . yes
C(17) C(18) 1.414(5) . . yes
C(18) C(19) 1.414(5) . . yes
C(19) C(20) 1.368(5) . . yes
C(21) C(22) 1.418(6) . . yes
C(23) C(24) 1.331(6) . . yes
C(25) C(26) 1.52(2) . . yes
C(25) C(30) 1.49(2) . . yes
C(26) C(27) 1.23(2) . . yes
C(27) C(28) 1.33(1) . . yes
C(28) C(29) 1.42(2) . . yes
C(29) C(30) 1.15(2) . . yes

loop_
_geom_contact_atom_site_label_1
_geom_contact_atom_site_label_2
_geom_contact_distance
_geom_contact_site_symmetry_1
_geom_contact_site_symmetry_2
_geom_contact_publ_flag
Cl(1) S(1) 3.343(3) . 2_555 ?
Cl(1) S(3) 3.467(3) . . ?
S(2) F(6) 3.249(3) . . ?
S(2) C(15) 3.418(4) . 1_554 ?
S(2) C(15) 3.525(4) . . ?
S(2) C(16) 3.579(4) . . ?
S(3) C(23) 3.498(4) . . ?
S(4) S(8) 3.263(2) . 2_656 ?
S(4) C(24) 3.453(4) . 1_554 ?
S(4) C(24) 3.599(4) . . ?
S(5) C(1) 3.381(4) . . ?
S(5) C(2) 3.579(4) . 1_556 ?
S(5) C(3) 3.586(4) . 1_556 ?
S(6) F(5) 3.255(3) . . ?
S(6) C(2) 3.566(4) . . ?
S(7) C(30) 3.35(1) . . ?
S(7) C(29) 3.35(1) . . ?
S(7) C(25) 3.370(9) . 2_556 ?
S(7) C(26) 3.38(1) . 2_556 ?
S(7) C(25) 3.507(8) . . ?
S(7) C(28) 3.52(1) . . ?
F(1) C(23) 3.110(4) . 1_565 ?
F(1) C(24) 3.176(4) . 1_565 ?
F(1) C(11) 3.398(5) . 1_565 ?
F(1) C(10) 3.417(5) . 2_666 ?
F(1) C(12) 3.536(5) . 1_565 ?
F(2) C(11) 3.488(5) . 1_565 ?
F(2) C(13) 3.534(5) . 2_566 ?
F(3) C(27) 3.22(1) . 2_566 ?
F(3) C(23) 3.441(4) . 1_565 ?
F(3) C(1) 3.575(5) . 2_566 ?
F(4) C(13) 3.087(4) . 2_566 ?
F(4) C(1) 3.169(5) . 2_566 ?
F(4) C(2) 3.223(4) . . ?
F(4) C(14) 3.341(4) . . ?
F(5) C(14) 3.211(5) . . ?
F(5) C(10) 3.301(5) . 2_666 ?
F(5) C(11) 3.533(5) . 1_566 ?
F(6) C(2) 3.130(5) . . ?
F(6) C(22) 3.332(5) . 2_666 ?
O(1) C(19) 3.535(4) . . ?
O(1) C(20) 3.557(4) . . ?
O(2) C(4) 3.407(4) . 1_556 ?
O(2) C(3) 3.480(4) . . ?
O(2) C(4) 3.504(4) . . ?
O(2) C(5) 3.572(4) . 1_556 ?
N(1) C(21) 3.464(5) . 2_666 ?
N(1) C(17) 3.476(5) . 1_554 ?
N(1) C(18) 3.548(4) . 1_554 ?
N(1) C(21) 3.553(4) . . ?
N(1) C(22) 3.564(5) . . ?
N(2) N(4) 3.593(4) . . ?
N(3) C(21) 3.369(4) . 2_667 ?
N(3) N(3) 3.483(6) . 2_667 ?
N(3) C(9) 3.510(5) . 2_666 ?
N(4) C(10) 3.534(5) . . ?
N(4) C(10) 3.538(5) . 1_556 ?
N(4) C(9) 3.556(5) . . ?
N(4) C(9) 3.579(4) . 1_556 ?
N(4) C(6) 3.587(4) . . ?
C(2) C(13) 3.354(5) . 1_554 ?
C(2) C(15) 3.491(5) . . ?
C(3) C(16) 3.370(5) . . ?
C(4) C(19) 3.490(5) . . ?
C(5) C(18) 3.364(5) . . ?
C(5) C(19) 3.476(5) . 1_554 ?
C(6) C(19) 3.540(5) . 1_554 ?
C(6) C(20) 3.572(4) . 1_554 ?
C(7) C(20) 3.405(5) . . ?
C(7) C(20) 3.487(5) . 1_554 ?
C(8) C(23) 3.541(5) . 1_554 ?
C(9) C(22) 3.275(5) . . ?
C(9) C(21) 3.587(5) . . ?
C(10) C(22) 3.557(5) . . ?
C(29) C(29) 3.54(2) . 2_557 ?
